data_1501616
loop_
_publ_author_name
'Eric Gagnon'
'Thierry Maris'
'Kenneth E. Maly'
'James D. Wuest'

_publ_section_title
;
 The potential of intermolecular N/O interactions of nitro groups in
 crystal engineering, as revealed by structures of
 hexakis(4-nitrophenyl)benzene
;
_journal_name_full Tetrahedron
_journal_page_first 6603
_journal_page_last 6613
_journal_paper_doi 10.1016/j.tet.2007.03.101
_journal_volume 63
_journal_year 2007
_chemical_compound_source 'Synthesized by the authors. See text'
_chemical_formula_moiety 'C42 H24 N6 O12   7(C6 H6)'
_chemical_formula_sum 'C84 H66 N6 O12'
_chemical_formula_weight 1351.43
_chemical_name_systematic
; 
 ? 
;
_space_group_IT_number 2
_symmetry_cell_setting triclinic
_symmetry_space_group_name_Hall '-P 1'
_symmetry_space_group_name_H-M 'P -1'
_atom_sites_solution_hydrogens geom
_atom_sites_solution_primary direct
_atom_sites_solution_secondary difmap
_audit_creation_method SHELXL-97
_cell_angle_alpha 84.436(5)
_cell_angle_beta 83.004(5)
_cell_angle_gamma 68.693(5)
_cell_formula_units_Z 2
_cell_length_a 11.1911(9)
_cell_length_b 13.9932(11)
_cell_length_c 24.378(2)
_cell_measurement_reflns_used 8790
_cell_measurement_temperature 100(2)
_cell_measurement_theta_max 68.81
_cell_measurement_theta_min 3.40
_cell_volume 3524.4(5)
_computing_cell_refinement 'SMART (Bruker, 2003)'
_computing_data_collection 'SMART (Bruker, 2003)'
_computing_data_reduction 'SAINT (Bruker, 2004)'
_computing_molecular_graphics 'SHELXTL (Bruker, 1997)'
_computing_publication_material 'UdMX (local program)'
_computing_structure_refinement 'SHELXL97 (Sheldrick, 1997)'
_computing_structure_solution 'SHELXS97 (Sheldrick, 1997)'
_diffrn_ambient_temperature 100(2)
_diffrn_detector_area_resol_mean 5.5
_diffrn_measured_fraction_theta_full 0.903
_diffrn_measured_fraction_theta_max 0.903
_diffrn_measurement_device_type 'Bruker Smart 6000'
_diffrn_measurement_method \w
_diffrn_radiation_monochromator 'Montel 200 optics'
_diffrn_radiation_source 'Rotating Anode'
_diffrn_radiation_type CuK\a
_diffrn_radiation_wavelength 1.54178
_diffrn_reflns_av_R_equivalents 0.069
_diffrn_reflns_av_sigmaI/netI 0.1064
_diffrn_reflns_limit_h_max 13
_diffrn_reflns_limit_h_min -13
_diffrn_reflns_limit_k_max 16
_diffrn_reflns_limit_k_min -16
_diffrn_reflns_limit_l_max 29
_diffrn_reflns_limit_l_min -29
_diffrn_reflns_number 46735
_diffrn_reflns_theta_full 68.47
_diffrn_reflns_theta_max 68.47
_diffrn_reflns_theta_min 1.83
_diffrn_standards_decay_% 0.40
_diffrn_standards_interval_time 1440
_diffrn_standards_number 1
_exptl_absorpt_coefficient_mu 0.697
_exptl_absorpt_correction_T_max 1.0000
_exptl_absorpt_correction_T_min 0.6000
_exptl_absorpt_correction_type multi-scan
_exptl_absorpt_process_details 'Sadabs (Sheldrick,1996)'
_exptl_crystal_colour Colorless
_exptl_crystal_density_diffrn 1.273
_exptl_crystal_density_method 'not measured'
_exptl_crystal_description block
_exptl_crystal_F_000 1416
_exptl_crystal_size_max 0.22
_exptl_crystal_size_mid 0.18
_exptl_crystal_size_min 0.12
_refine_diff_density_max 0.262
_refine_diff_density_min -0.273
_refine_diff_density_rms 0.064
_refine_ls_extinction_method none
_refine_ls_goodness_of_fit_ref 1.051
_refine_ls_hydrogen_treatment constr
_refine_ls_matrix_type full
_refine_ls_number_parameters 919
_refine_ls_number_reflns 11726
_refine_ls_number_restraints 0
_refine_ls_restrained_S_all 1.051
_refine_ls_R_factor_all 0.0734
_refine_ls_R_factor_gt 0.0650
_refine_ls_shift/su_max 0.001
_refine_ls_shift/su_mean 0.000
_refine_ls_structure_factor_coef Fsqd
_refine_ls_weighting_details 'calc w=1/[\s^2^(Fo^2^)+(0.0450P)^2^+0.0000P] where P=(Fo^2^+2Fc^2^)/3'
_refine_ls_weighting_scheme calc
_refine_ls_wR_factor_gt 0.1447
_refine_ls_wR_factor_ref 0.1465
_reflns_number_gt 6567
_reflns_number_total 11726
_reflns_threshold_expression I>2\s(I)
_cod_data_source_file deposit.cif
_cod_data_source_block jw1105
_cod_original_cell_volume 3524.5(5)
_cod_original_sg_symbol_H-M P-1
_cod_database_code 1501616

loop_
_symmetry_equiv_pos_as_xyz
'x, y, z'
'-x, -y, -z'

loop_
_atom_site_label
_atom_site_type_symbol
_atom_site_fract_x
_atom_site_fract_y
_atom_site_fract_z
_atom_site_U_iso_or_equiv
_atom_site_adp_type
_atom_site_occupancy
_atom_site_symmetry_multiplicity
_atom_site_calc_flag
_atom_site_refinement_flags
N1 N 1.1940(2) -0.24375(17) 0.67801(10) 0.0579(6) Uani 1 1 d .
N2 N 1.0978(2) -0.1186(2) 0.95191(11) 0.0719(7) Uani 1 1 d .
N3 N 0.62217(19) 0.37431(18) 1.03339(9) 0.0557(5) Uani 1 1 d .
N4 N 0.3018(2) 0.74227(19) 0.81811(10) 0.0677(7) Uani 1 1 d .
N5 N 0.4090(2) 0.60699(16) 0.54336(9) 0.0536(5) Uani 1 1 d .
N6 N 0.8696(2) 0.12101(16) 0.46626(8) 0.0502(5) Uani 1 1 d .
O1 O 1.15313(19) -0.30478(16) 0.66264(10) 0.0796(6) Uani 1 1 d .
O2 O 1.31057(16) -0.26213(14) 0.68142(8) 0.0624(5) Uani 1 1 d .
O3 O 1.0873(2) -0.20132(19) 0.95687(10) 0.0959(8) Uani 1 1 d .
O4 O 1.1684(2) -0.09274(19) 0.97705(10) 0.0912(7) Uani 1 1 d .
O5 O 0.58019(19) 0.31945(16) 1.06697(8) 0.0710(5) Uani 1 1 d .
O6 O 0.6404(2) 0.44833(16) 1.04605(8) 0.0746(6) Uani 1 1 d .
O7 O 0.1910(2) 0.75235(18) 0.83307(11) 0.0952(8) Uani 1 1 d .
O8 O 0.3414(2) 0.81294(15) 0.81169(9) 0.0779(6) Uani 1 1 d .
O9 O 0.28842(17) 0.62840(14) 0.54453(8) 0.0672(5) Uani 1 1 d .
O10 O 0.47016(17) 0.64364(14) 0.50735(8) 0.0671(5) Uani 1 1 d .
O11 O 0.97924(18) 0.10742(15) 0.44244(8) 0.0668(5) Uani 1 1 d .
O12 O 0.78091(18) 0.11661(15) 0.44261(7) 0.0647(5) Uani 1 1 d .
C1 C 0.83573(19) 0.14944(17) 0.73556(9) 0.0371(5) Uani 1 1 d .
C2 C 0.8073(2) 0.17694(17) 0.79203(9) 0.0406(5) Uani 1 1 d .
C3 C 0.71995(19) 0.27475(17) 0.80503(9) 0.0374(5) Uani 1 1 d .
C4 C 0.6562(2) 0.34415(18) 0.76384(10) 0.0426(5) Uani 1 1 d .
C5 C 0.6833(2) 0.31714(17) 0.70742(9) 0.0434(6) Uani 1 1 d .
C6 C 0.7706(2) 0.21918(17) 0.69411(9) 0.0399(5) Uani 1 1 d .
C7 C 0.9268(2) 0.04591(18) 0.72148(9) 0.0413(5) Uani 1 1 d .
C8 C 1.0580(2) 0.02076(18) 0.72801(10) 0.0466(6) Uani 1 1 d .
H8 H 1.0860 0.0693 0.7420 0.056 Uiso 1 1 calc R
C9 C 1.1479(2) -0.07591(19) 0.71392(11) 0.0523(7) Uani 1 1 d .
H9 H 1.2367 -0.0940 0.7184 0.063 Uiso 1 1 calc R
C10 C 1.1038(2) -0.14240(18) 0.69370(9) 0.0440(6) Uani 1 1 d .
C11 C 0.9724(2) -0.12034(18) 0.68724(10) 0.0456(6) Uani 1 1 d .
H11 H 0.9442 -0.1694 0.6739 0.055 Uiso 1 1 calc R
C12 C 0.8871(2) -0.02473(18) 0.70108(9) 0.0439(5) Uani 1 1 d .
H12 H 0.7985 -0.0071 0.6964 0.053 Uiso 1 1 calc R
C13 C 0.8744(2) 0.10101(19) 0.83547(10) 0.0481(6) Uani 1 1 d .
C14 C 0.9649(2) 0.1226(2) 0.86615(10) 0.0535(6) Uani 1 1 d .
H14 H 0.9756 0.1872 0.8603 0.064 Uiso 1 1 calc R
C15 C 1.0335(2) 0.0513(2) 0.90291(12) 0.0625(7) Uani 1 1 d .
H15 H 1.0933 0.0656 0.9223 0.075 Uiso 1 1 calc R
C16 C 1.0171(2) -0.0414(2) 0.91234(10) 0.0554(7) Uani 1 1 d .
C17 C 0.9298(2) -0.0654(2) 0.88434(11) 0.0574(7) Uani 1 1 d .
H17 H 0.9195 -0.1301 0.8912 0.069 Uiso 1 1 calc R
C18 C 0.8598(2) 0.00664(18) 0.84681(9) 0.0464(6) Uani 1 1 d .
H18 H 0.7997 -0.0087 0.8281 0.056 Uiso 1 1 calc R
C19 C 0.6917(2) 0.30265(19) 0.86484(10) 0.0506(6) Uani 1 1 d .
C20 C 0.7178(2) 0.38564(19) 0.88076(10) 0.0493(6) Uani 1 1 d .
H20 H 0.7512 0.4258 0.8541 0.059 Uiso 1 1 calc R
C21 C 0.6935(2) 0.4098(2) 0.93777(10) 0.0507(6) Uani 1 1 d .
H21 H 0.7111 0.4659 0.9492 0.061 Uiso 1 1 calc R
C22 C 0.6454(2) 0.35200(18) 0.97514(10) 0.0449(6) Uani 1 1 d .
C23 C 0.6179(2) 0.26971(18) 0.96022(10) 0.0471(6) Uani 1 1 d .
H23 H 0.5839 0.2305 0.9873 0.057 Uiso 1 1 calc R
C24 C 0.6413(2) 0.24483(18) 0.90402(10) 0.0484(6) Uani 1 1 d .
H24 H 0.6226 0.1888 0.8931 0.058 Uiso 1 1 calc R
C25 C 0.5675(2) 0.44748(17) 0.77687(9) 0.0396(5) Uani 1 1 d .
C26 C 0.4464(2) 0.45807(19) 0.80832(10) 0.0471(6) Uani 1 1 d .
H26 H 0.4257 0.3989 0.8206 0.057 Uiso 1 1 calc R
C27 C 0.3595(2) 0.5557(2) 0.82065(11) 0.0532(6) Uani 1 1 d .
H27 H 0.2788 0.5640 0.8411 0.064 Uiso 1 1 calc R
C28 C 0.3926(2) 0.63888(19) 0.80287(10) 0.0493(6) Uani 1 1 d .
C29 C 0.5117(2) 0.63279(19) 0.77177(11) 0.0512(6) Uani 1 1 d .
H29 H 0.5323 0.6923 0.7603 0.061 Uiso 1 1 calc R
C30 C 0.5954(2) 0.53508(18) 0.75939(11) 0.0534(6) Uani 1 1 d .
H30 H 0.6749 0.5277 0.7381 0.064 Uiso 1 1 calc R
C31 C 0.6137(2) 0.39010(17) 0.66385(10) 0.0429(5) Uani 1 1 d .
C32 C 0.4779(2) 0.42026(18) 0.66514(10) 0.0470(6) Uani 1 1 d .
H32 H 0.4328 0.3908 0.6931 0.056 Uiso 1 1 calc R
C33 C 0.4103(2) 0.49186(17) 0.62641(10) 0.0473(6) Uani 1 1 d .
H33 H 0.3191 0.5137 0.6281 0.057 Uiso 1 1 calc R
C34 C 0.4795(2) 0.53146(17) 0.58460(10) 0.0447(6) Uani 1 1 d .
C35 C 0.61289(19) 0.50207(17) 0.58130(10) 0.0432(6) Uani 1 1 d .
H35 H 0.6580 0.5297 0.5524 0.052 Uiso 1 1 calc R
C36 C 0.6774(2) 0.43267(17) 0.62060(9) 0.0444(6) Uani 1 1 d .
H36 H 0.7685 0.4124 0.6187 0.053 Uiso 1 1 calc R
C37 C 0.7957(2) 0.18907(17) 0.63506(9) 0.0403(5) Uani 1 1 d .
C38 C 0.6993(2) 0.17676(17) 0.60810(9) 0.0434(5) Uani 1 1 d .
H38 H 0.6179 0.1836 0.6274 0.052 Uiso 1 1 calc R
C39 C 0.7250(2) 0.15409(16) 0.55194(9) 0.0412(5) Uani 1 1 d .
H39 H 0.6606 0.1467 0.5325 0.049 Uiso 1 1 calc R
C40 C 0.8477(2) 0.14248(17) 0.52502(10) 0.0423(5) Uani 1 1 d .
C41 C 0.9415(2) 0.15458(17) 0.55047(10) 0.0469(6) Uani 1 1 d .
H41 H 1.0226 0.1474 0.5307 0.056 Uiso 1 1 calc R
C42 C 0.9181(2) 0.17774(17) 0.60623(9) 0.0409(5) Uani 1 1 d .
H42 H 0.9835 0.1858 0.6247 0.049 Uiso 1 1 calc R
C50 C 0.7334(3) 0.9126(3) 0.39811(13) 0.0712(8) Uani 1 1 d .
H50 H 0.7702 0.9644 0.3899 0.085 Uiso 1 1 calc R
C51 C 0.6770(3) 0.8983(3) 0.45193(14) 0.0772(9) Uani 1 1 d .
H51 H 0.6729 0.9424 0.4799 0.093 Uiso 1 1 calc R
C52 C 0.6274(3) 0.8201(2) 0.46404(14) 0.0730(9) Uani 1 1 d .
H52 H 0.5914 0.8096 0.5005 0.088 Uiso 1 1 calc R
C53 C 0.6305(2) 0.7585(2) 0.42350(13) 0.0671(8) Uani 1 1 d .
H53 H 0.5971 0.7049 0.4322 0.081 Uiso 1 1 calc R
C54 C 0.6807(3) 0.7721(3) 0.37043(14) 0.0744(9) Uani 1 1 d .
H54 H 0.6798 0.7297 0.3424 0.089 Uiso 1 1 calc R
C55 C 0.7339(3) 0.8498(3) 0.35790(14) 0.0748(9) Uani 1 1 d .
H55 H 0.7703 0.8588 0.3214 0.090 Uiso 1 1 calc R
C60 C 0.9466(2) 0.6920(2) 0.04961(12) 0.0655(8) Uani 1 1 d .
H60 H 1.0204 0.7105 0.0492 0.079 Uiso 1 1 calc R
C61 C 0.9555(3) 0.5927(2) 0.06271(12) 0.0648(8) Uani 1 1 d .
H61 H 1.0365 0.5418 0.0696 0.078 Uiso 1 1 calc R
C62 C 0.8452(2) 0.5652(2) 0.06604(12) 0.0646(8) Uani 1 1 d .
H62 H 0.8526 0.4955 0.0736 0.077 Uiso 1 1 calc R
C63 C 0.7287(2) 0.6386(2) 0.05841(13) 0.0688(8) Uani 1 1 d .
H63 H 0.6528 0.6220 0.0631 0.083 Uiso 1 1 calc R
C64 C 0.7228(3) 0.7373(2) 0.04376(12) 0.0653(8) Uani 1 1 d .
H64 H 0.6418 0.7891 0.0379 0.078 Uiso 1 1 calc R
C65 C 0.8340(3) 0.7635(3) 0.03727(12) 0.0686(8) Uani 1 1 d .
H65 H 0.8294 0.8309 0.0243 0.082 Uiso 1 1 calc R
C70 C 0.5805(2) 0.9915(2) 0.23456(11) 0.0571(7) Uani 1 1 d .
H70 H 0.5724 1.0510 0.2526 0.069 Uiso 1 1 calc R
C71 C 0.4969(2) 0.9326(2) 0.25415(12) 0.0557(7) Uani 1 1 d .
H71 H 0.4371 0.9533 0.2858 0.067 Uiso 1 1 calc R
C72 C 0.5028(2) 0.8555(2) 0.23002(11) 0.0586(7) Uani 1 1 d .
H72 H 0.4405 0.8237 0.2392 0.070 Uiso 1 1 calc R
C73 C 0.6006(2) 0.8195(2) 0.19070(11) 0.0568(7) Uani 1 1 d .
H73 H 0.6200 0.7539 0.1767 0.068 Uiso 1 1 calc R
C74 C 0.6744(2) 0.8817(2) 0.17049(12) 0.0611(7) Uani 1 1 d .
H74 H 0.7331 0.8606 0.1386 0.073 Uiso 1 1 calc R
C75 C 0.6685(2) 0.9610(2) 0.19101(12) 0.0597(7) Uani 1 1 d .
H75 H 0.7228 0.9981 0.1768 0.072 Uiso 1 1 calc R
C80 C 0.9358(2) 0.6464(2) 0.22586(11) 0.0540(7) Uani 1 1 d .
H80 H 0.9352 0.6952 0.1959 0.065 Uiso 1 1 calc R
C81 C 1.0010(2) 0.6428(2) 0.27190(11) 0.0543(7) Uani 1 1 d .
H81 H 1.0445 0.6895 0.2734 0.065 Uiso 1 1 calc R
C82 C 1.0021(2) 0.5709(2) 0.31541(11) 0.0543(7) Uani 1 1 d .
H82 H 1.0473 0.5676 0.3465 0.065 Uiso 1 1 calc R
C83 C 0.9368(2) 0.5033(2) 0.31362(12) 0.0567(7) Uani 1 1 d .
H83 H 0.9365 0.4548 0.3437 0.068 Uiso 1 1 calc R
C84 C 0.8721(2) 0.5071(2) 0.26786(11) 0.0558(7) Uani 1 1 d .
H84 H 0.8281 0.4608 0.2665 0.067 Uiso 1 1 calc R
C85 C 0.8720(2) 0.5785(2) 0.22419(11) 0.0549(7) Uani 1 1 d .
H85 H 0.8278 0.5809 0.1929 0.066 Uiso 1 1 calc R
C90 C 0.2619(2) 0.2961(2) 0.38449(12) 0.0653(8) Uani 1 1 d .
H90 H 0.2156 0.3681 0.3836 0.078 Uiso 1 1 calc R
C91 C 0.1935(3) 0.2291(2) 0.40077(12) 0.0644(8) Uani 1 1 d .
H91 H 0.1036 0.2546 0.4115 0.077 Uiso 1 1 calc R
C92 C 0.2637(2) 0.1240(2) 0.40039(12) 0.0638(8) Uani 1 1 d .
H92 H 0.2212 0.0762 0.4101 0.077 Uiso 1 1 calc R
C93 C 0.3955(2) 0.0891(2) 0.38584(11) 0.0601(7) Uani 1 1 d .
H93 H 0.4426 0.0173 0.3863 0.072 Uiso 1 1 calc R
C94 C 0.4602(3) 0.1572(2) 0.37062(13) 0.0688(8) Uani 1 1 d .
H94 H 0.5505 0.1321 0.3607 0.083 Uiso 1 1 calc R
C95 C 0.3916(3) 0.2617(2) 0.37003(12) 0.0667(8) Uani 1 1 d .
H95 H 0.4343 0.3092 0.3597 0.080 Uiso 1 1 calc R
C100 C 0.1168(6) 0.2785(4) 0.1970(2) 0.157(2) Uani 1 1 d .
H100 H 0.0574 0.2765 0.2281 0.189 Uiso 1 1 calc R
C101 C 0.0733(3) 0.3200(3) 0.14589(15) 0.0793(9) Uani 1 1 d .
H101 H -0.0165 0.3464 0.1420 0.095 Uiso 1 1 calc R
C102 C 0.1589(3) 0.3234(2) 0.10073(14) 0.0736(9) Uani 1 1 d .
H102 H 0.1275 0.3523 0.0661 0.088 Uiso 1 1 calc R
C103 C 0.2917(3) 0.2847(2) 0.10540(14) 0.0764(9) Uani 1 1 d .
H103 H 0.3507 0.2871 0.0743 0.092 Uiso 1 1 calc R
C104 C 0.3360(3) 0.2422(2) 0.15683(13) 0.0720(8) Uani 1 1 d .
H104 H 0.4260 0.2150 0.1605 0.086 Uiso 1 1 calc R
C105 C 0.2505(3) 0.2394(3) 0.20214(15) 0.0763(9) Uani 1 1 d .
H105 H 0.2816 0.2110 0.2369 0.092 Uiso 1 1 calc R
C110 C 0.9458(2) 0.4247(2) 0.49935(12) 0.0618(7) Uani 1 1 d .
H110 H 0.9074 0.3741 0.5003 0.074 Uiso 1 1 calc R
C111 C 0.8896(2) 0.5209(2) 0.47257(12) 0.0587(7) Uani 1 1 d .
H111 H 0.8166 0.5348 0.4527 0.070 Uiso 1 1 calc R
C112 C 0.9423(2) 0.5967(2) 0.47546(12) 0.0596(7) Uani 1 1 d .
H112 H 0.9006 0.6639 0.4599 0.072 Uiso 1 1 calc R
C113 C 0.6165(2) 0.0126(2) -0.01934(12) 0.0600(7) Uani 1 1 d .
H113 H 0.6948 0.0228 -0.0324 0.072 Uiso 1 1 calc R
C114 C 0.5645(2) 0.0345(2) 0.03619(12) 0.0617(7) Uani 1 1 d .
H114 H 0.6079 0.0563 0.0608 0.074 Uiso 1 1 calc R
C115 C 0.4406(2) 0.0218(2) 0.05367(13) 0.0632(7) Uani 1 1 d .
H115 H 0.4007 0.0382 0.0899 0.076 Uiso 1 1 calc R

loop_
_atom_site_aniso_label
_atom_site_aniso_U_11
_atom_site_aniso_U_22
_atom_site_aniso_U_33
_atom_site_aniso_U_23
_atom_site_aniso_U_13
_atom_site_aniso_U_12
N1 0.0730(13) 0.0387(12) 0.0559(15) -0.0032(12) -0.0036(12) -0.0133(13)
N2 0.0826(15) 0.0601(17) 0.0629(17) 0.0177(15) -0.0018(14) -0.0202(15)
N3 0.0674(12) 0.0473(13) 0.0493(14) -0.0038(13) -0.0024(11) -0.0175(12)
N4 0.0842(15) 0.0452(14) 0.0615(17) 0.0058(13) 0.0010(13) -0.0133(15)
N5 0.0704(11) 0.0409(12) 0.0492(13) 0.0114(11) -0.0125(11) -0.0209(12)
N6 0.0671(12) 0.0429(12) 0.0329(12) 0.0025(11) -0.0044(10) -0.0116(12)
O1 0.0874(12) 0.0568(13) 0.0941(17) -0.0223(13) -0.0033(12) -0.0222(12)
O2 0.0630(9) 0.0516(11) 0.0655(13) -0.0015(10) -0.0099(10) -0.0112(10)
O3 0.0926(14) 0.0827(16) 0.099(2) 0.0367(15) -0.0174(14) -0.0235(14)
O4 0.0933(15) 0.0940(18) 0.0730(16) 0.0123(14) -0.0231(13) -0.0171(15)
O5 0.0962(13) 0.0701(13) 0.0486(12) -0.0040(11) -0.0010(10) -0.0334(12)
O6 0.1066(14) 0.0620(13) 0.0632(14) -0.0131(12) -0.0096(11) -0.0364(13)
O7 0.0892(14) 0.0735(15) 0.106(2) 0.0033(14) 0.0119(14) -0.0183(14)
O8 0.1021(14) 0.0461(12) 0.0786(16) -0.0038(11) -0.0129(12) -0.0168(12)
O9 0.0701(10) 0.0600(12) 0.0662(13) 0.0190(11) -0.0155(10) -0.0197(11)
O10 0.0752(10) 0.0625(12) 0.0574(12) 0.0238(10) -0.0055(10) -0.0240(11)
O11 0.0769(11) 0.0694(13) 0.0489(11) -0.0125(11) 0.0089(10) -0.0221(11)
O12 0.0877(12) 0.0650(13) 0.0414(11) -0.0086(10) -0.0032(10) -0.0266(12)
C1 0.0520(10) 0.0317(12) 0.0277(11) 0.0024(11) 0.0047(10) -0.0187(11)
C2 0.0585(12) 0.0269(12) 0.0310(12) -0.0025(11) -0.0008(10) -0.0098(11)
C3 0.0534(11) 0.0294(12) 0.0285(12) 0.0002(11) -0.0027(10) -0.0145(11)
C4 0.0595(12) 0.0340(13) 0.0354(13) 0.0008(12) -0.0078(11) -0.0175(12)
C5 0.0582(12) 0.0337(13) 0.0340(13) 0.0044(12) 0.0058(11) -0.0161(12)
C6 0.0532(11) 0.0291(12) 0.0313(12) 0.0013(11) 0.0052(10) -0.0113(11)
C7 0.0531(11) 0.0356(13) 0.0280(11) 0.0020(11) 0.0007(10) -0.0097(12)
C8 0.0605(12) 0.0312(12) 0.0465(15) 0.0031(12) -0.0029(12) -0.0164(12)
C9 0.0611(13) 0.0398(14) 0.0495(16) 0.0084(13) 0.0012(12) -0.0147(13)
C10 0.0636(13) 0.0340(13) 0.0326(13) 0.0016(12) -0.0044(11) -0.0162(13)
C11 0.0572(12) 0.0344(13) 0.0431(14) 0.0023(12) -0.0033(11) -0.0152(12)
C12 0.0541(12) 0.0349(13) 0.0399(13) -0.0032(12) -0.0048(11) -0.0119(12)
C13 0.0577(12) 0.0429(14) 0.0328(13) 0.0068(12) -0.0054(11) -0.0070(12)
C14 0.0670(14) 0.0484(15) 0.0356(14) -0.0006(13) -0.0037(12) -0.0098(14)
C15 0.0671(14) 0.0544(17) 0.0566(18) 0.0053(15) -0.0052(14) -0.0127(15)
C16 0.0641(14) 0.0522(16) 0.0365(14) 0.0036(14) -0.0031(12) -0.0071(14)
C17 0.0692(14) 0.0443(15) 0.0446(15) 0.0130(13) 0.0062(13) -0.0108(14)
C18 0.0557(12) 0.0403(13) 0.0355(13) 0.0040(12) 0.0030(11) -0.0118(12)
C19 0.0635(13) 0.0353(13) 0.0400(14) -0.0024(13) -0.0042(12) -0.0024(12)
C20 0.0742(14) 0.0435(14) 0.0275(12) -0.0001(12) -0.0080(12) -0.0170(13)
C21 0.0654(13) 0.0412(14) 0.0398(14) -0.0021(13) -0.0100(12) -0.0106(13)
C22 0.0610(12) 0.0369(13) 0.0274(12) -0.0030(12) -0.0002(11) -0.0071(12)
C23 0.0653(13) 0.0361(13) 0.0306(13) 0.0067(12) -0.0079(11) -0.0081(12)
C24 0.0697(14) 0.0336(13) 0.0323(13) 0.0007(12) 0.0005(12) -0.0091(12)
C25 0.0595(12) 0.0322(12) 0.0272(11) 0.0012(11) -0.0069(10) -0.0162(12)
C26 0.0596(13) 0.0366(13) 0.0423(14) 0.0020(12) -0.0104(11) -0.0129(12)
C27 0.0627(13) 0.0485(15) 0.0460(15) 0.0004(14) 0.0004(12) -0.0196(14)
C28 0.0623(13) 0.0394(14) 0.0397(14) 0.0048(13) -0.0073(12) -0.0115(13)
C29 0.0630(13) 0.0367(14) 0.0546(16) -0.0041(13) 0.0005(12) -0.0199(13)
C30 0.0703(14) 0.0355(13) 0.0472(15) 0.0029(13) -0.0019(12) -0.0127(13)
C31 0.0594(12) 0.0281(12) 0.0440(14) -0.0044(12) 0.0013(11) -0.0203(12)
C32 0.0590(12) 0.0354(13) 0.0467(15) 0.0017(12) 0.0005(12) -0.0197(12)
C33 0.0657(13) 0.0302(12) 0.0424(14) 0.0014(12) -0.0102(12) -0.0121(12)
C34 0.0662(13) 0.0294(12) 0.0402(14) -0.0025(12) -0.0032(11) -0.0192(12)
C35 0.0528(11) 0.0347(13) 0.0429(14) 0.0007(12) -0.0005(11) -0.0185(12)
C36 0.0593(12) 0.0344(13) 0.0340(13) 0.0006(12) -0.0002(11) -0.0121(12)
C37 0.0534(11) 0.0304(12) 0.0311(12) 0.0012(11) -0.0045(10) -0.0084(11)
C38 0.0644(13) 0.0285(12) 0.0283(12) 0.0010(11) -0.0005(11) -0.0076(12)
C39 0.0661(13) 0.0277(11) 0.0267(12) 0.0054(11) -0.0055(11) -0.0144(12)
C40 0.0596(12) 0.0298(12) 0.0318(12) -0.0006(11) -0.0039(11) -0.0098(12)
C41 0.0605(12) 0.0341(13) 0.0360(13) -0.0031(12) 0.0038(12) -0.0069(12)
C42 0.0595(11) 0.0283(12) 0.0344(12) -0.0028(11) -0.0012(11) -0.0158(11)
C50 0.0693(16) 0.069(2) 0.071(2) -0.0047(19) -0.0053(16) -0.0202(17)
C51 0.0753(17) 0.077(2) 0.079(2) -0.002(2) -0.0071(17) -0.0275(18)
C52 0.0711(16) 0.075(2) 0.074(2) 0.000(2) -0.0106(16) -0.0264(18)
C53 0.0690(15) 0.0635(19) 0.069(2) -0.0040(18) -0.0070(15) -0.0239(16)
C54 0.0758(17) 0.078(2) 0.070(2) -0.0026(19) -0.0044(16) -0.0297(18)
C55 0.0750(17) 0.077(2) 0.073(2) -0.008(2) -0.0030(16) -0.0277(18)
C60 0.0659(15) 0.0619(19) 0.069(2) -0.0028(17) -0.0070(15) -0.0226(16)
C61 0.0699(16) 0.0622(19) 0.0635(19) -0.0046(17) -0.0094(15) -0.0235(16)
C62 0.0650(16) 0.0668(19) 0.0597(18) -0.0021(16) -0.0041(14) -0.0218(16)
C63 0.0684(16) 0.069(2) 0.068(2) -0.0055(18) -0.0033(15) -0.0237(17)
C64 0.0643(15) 0.0626(19) 0.0673(19) -0.0014(17) -0.0090(14) -0.0202(15)
C65 0.0699(17) 0.073(2) 0.0633(19) -0.0010(17) -0.0038(15) -0.0270(17)
C70 0.0557(13) 0.0626(18) 0.0526(16) -0.0008(15) -0.0059(13) -0.0209(14)
C71 0.0554(13) 0.0548(17) 0.0576(17) -0.0040(15) -0.0060(12) -0.0198(14)
C72 0.0615(14) 0.0558(17) 0.0570(17) -0.0021(16) -0.0030(13) -0.0202(15)
C73 0.0529(12) 0.0615(18) 0.0550(16) -0.0034(15) -0.0055(12) -0.0189(14)
C74 0.0604(14) 0.0667(19) 0.0569(17) -0.0034(16) -0.0063(13) -0.0230(15)
C75 0.0614(13) 0.0615(19) 0.0610(18) -0.0001(16) -0.0113(14) -0.0266(15)
C80 0.0577(13) 0.0545(16) 0.0514(16) -0.0048(14) -0.0042(12) -0.0216(14)
C81 0.0506(11) 0.0552(17) 0.0570(17) -0.0073(15) -0.0004(12) -0.0192(13)
C82 0.0525(12) 0.0524(16) 0.0563(16) -0.0005(14) -0.0063(12) -0.0168(13)
C83 0.0564(13) 0.0563(16) 0.0582(17) 0.0004(15) -0.0048(13) -0.0222(14)
C84 0.0519(12) 0.0585(17) 0.0554(16) -0.0004(15) -0.0062(12) -0.0180(13)
C85 0.0541(12) 0.0592(17) 0.0507(16) -0.0027(15) -0.0053(12) -0.0194(14)
C90 0.0626(14) 0.068(2) 0.0643(19) 0.0011(17) -0.0087(14) -0.0222(16)
C91 0.0652(15) 0.0617(18) 0.068(2) -0.0020(17) -0.0064(14) -0.0254(16)
C92 0.0594(14) 0.0624(19) 0.069(2) -0.0082(17) -0.0016(14) -0.0209(15)
C93 0.0587(13) 0.0632(18) 0.0588(17) -0.0051(16) -0.0033(13) -0.0225(15)
C94 0.0689(16) 0.069(2) 0.070(2) -0.0034(18) -0.0086(15) -0.0250(17)
C95 0.0657(15) 0.066(2) 0.069(2) -0.0019(17) -0.0098(14) -0.0242(17)
C100 0.166(5) 0.153(5) 0.145(5) 0.007(4) 0.002(4) -0.056(4)
C101 0.0737(17) 0.084(2) 0.076(2) -0.011(2) -0.0046(18) -0.0222(19)
C102 0.0729(16) 0.073(2) 0.075(2) -0.0052(19) -0.0074(16) -0.0256(18)
C103 0.0764(17) 0.076(2) 0.078(2) -0.0042(19) -0.0098(17) -0.0271(18)
C104 0.0698(16) 0.069(2) 0.076(2) -0.0037(19) -0.0066(17) -0.0232(17)
C105 0.0765(17) 0.074(2) 0.078(2) -0.0046(19) -0.0075(17) -0.0265(19)
C110 0.0632(14) 0.0627(18) 0.0625(18) -0.0055(16) -0.0054(14) -0.0255(15)
C111 0.0598(13) 0.0609(18) 0.0553(16) 0.0007(15) -0.0071(12) -0.0219(14)
C112 0.0597(13) 0.0578(17) 0.0608(18) 0.0001(15) -0.0093(13) -0.0200(14)
C113 0.0617(12) 0.0589(18) 0.0596(17) -0.0058(16) -0.0031(13) -0.0218(14)
C114 0.0585(14) 0.0623(18) 0.0631(18) -0.0035(16) -0.0062(14) -0.0199(15)
C115 0.0630(14) 0.0620(18) 0.0651(18) -0.0040(16) -0.0087(14) -0.0219(15)

loop_
_atom_type_symbol
_atom_type_description
_atom_type_scat_dispersion_real
_atom_type_scat_dispersion_imag
_atom_type_scat_source
C C 0.0181 0.0000 'International Tables Vol C Tables 4.2.6.8 and 6.1.1.4'
H H 0.0000 0.0000 'International Tables Vol C Tables 4.2.6.8 and 6.1.1.4'
N N 0.0311 0.0000 'International Tables Vol C Tables 4.2.6.8 and 6.1.1.4'
O O 0.0492 0.0000 'International Tables Vol C Tables 4.2.6.8 and 6.1.1.4'

loop_
_geom_angle_atom_site_label_1
_geom_angle_atom_site_label_2
_geom_angle_atom_site_label_3
_geom_angle_site_symmetry_1
_geom_angle
_geom_angle_publ_flag
O1 N1 O2 . 123.4(2) y
O1 N1 C10 . 119.5(2) y
O2 N1 C10 . 117.0(2) y
O3 N2 O4 . 125.2(3) y
O3 N2 C16 . 116.9(3) y
O4 N2 C16 . 117.9(3) y
O6 N3 O5 . 123.1(2) y
O6 N3 C22 . 117.7(2) y
O5 N3 C22 . 119.1(2) y
O7 N4 O8 . 123.7(3) y
O7 N4 C28 . 118.3(3) y
O8 N4 C28 . 117.9(2) y
O10 N5 O9 . 122.9(2) y
O10 N5 C34 . 118.52(19) y
O9 N5 C34 . 118.54(19) y
O12 N6 O11 . 122.8(2) y
O12 N6 C40 . 119.4(2) y
O11 N6 C40 . 117.7(2) y
C6 C1 C2 . 119.4(2) y
C6 C1 C7 . 120.29(19) y
C2 C1 C7 . 120.18(19) y
C3 C2 C1 . 119.80(19) y
C3 C2 C13 . 121.5(2) y
C1 C2 C13 . 118.6(2) y
C4 C3 C2 . 120.7(2) y
C4 C3 C19 . 120.2(2) y
C2 C3 C19 . 119.05(19) y
C3 C4 C5 . 119.9(2) y
C3 C4 C25 . 121.0(2) y
C5 C4 C25 . 119.00(19) y
C6 C5 C4 . 119.7(2) y
C6 C5 C31 . 120.4(2) y
C4 C5 C31 . 119.8(2) y
C1 C6 C5 . 120.4(2) y
C1 C6 C37 . 119.73(19) y
C5 C6 C37 . 119.84(19) y
C12 C7 C8 . 119.4(2) y
C12 C7 C1 . 121.96(19) y
C8 C7 C1 . 118.6(2) y
C7 C8 C9 . 120.3(2) y
C7 C8 H8 . 119.8 ?
C9 C8 H8 . 119.8 ?
C10 C9 C8 . 117.8(2) y
C10 C9 H9 . 121.1 ?
C8 C9 H9 . 121.1 ?
C9 C10 C11 . 123.4(2) y
C9 C10 N1 . 119.9(2) y
C11 C10 N1 . 116.7(2) y
C12 C11 C10 . 117.2(2) y
C12 C11 H11 . 121.4 ?
C10 C11 H11 . 121.4 ?
C7 C12 C11 . 121.8(2) y
C7 C12 H12 . 119.1 ?
C11 C12 H12 . 119.1 ?
C18 C13 C14 . 117.4(2) y
C18 C13 C2 . 122.8(2) y
C14 C13 C2 . 119.7(2) y
C15 C14 C13 . 120.4(3) y
C15 C14 H14 . 119.8 ?
C13 C14 H14 . 119.8 ?
C14 C15 C16 . 120.2(3) y
C14 C15 H15 . 119.9 ?
C16 C15 H15 . 119.9 ?
C15 C16 C17 . 121.5(3) y
C15 C16 N2 . 118.2(2) y
C17 C16 N2 . 120.3(3) y
C18 C17 C16 . 118.7(2) y
C18 C17 H17 . 120.7 ?
C16 C17 H17 . 120.7 ?
C17 C18 C13 . 121.8(2) y
C17 C18 H18 . 119.1 ?
C13 C18 H18 . 119.1 ?
C24 C19 C20 . 120.1(2) y
C24 C19 C3 . 120.0(2) y
C20 C19 C3 . 119.9(2) y
C19 C20 C21 . 119.4(2) y
C19 C20 H20 . 120.3 ?
C21 C20 H20 . 120.3 ?
C22 C21 C20 . 119.4(2) y
C22 C21 H21 . 120.3 ?
C20 C21 H21 . 120.3 ?
C21 C22 C23 . 122.2(2) y
C21 C22 N3 . 120.2(2) y
C23 C22 N3 . 117.6(2) y
C22 C23 C24 . 119.1(2) y
C22 C23 H23 . 120.5 ?
C24 C23 H23 . 120.5 ?
C19 C24 C23 . 119.8(2) y
C19 C24 H24 . 120.1 ?
C23 C24 H24 . 120.1 ?
C30 C25 C26 . 119.1(2) y
C30 C25 C4 . 122.4(2) y
C26 C25 C4 . 118.5(2) y
C27 C26 C25 . 119.6(2) y
C27 C26 H26 . 120.2 ?
C25 C26 H26 . 120.2 ?
C28 C27 C26 . 118.8(2) y
C28 C27 H27 . 120.6 ?
C26 C27 H27 . 120.6 ?
C27 C28 C29 . 124.0(2) y
C27 C28 N4 . 118.4(2) y
C29 C28 N4 . 117.6(2) y
C30 C29 C28 . 116.1(2) y
C30 C29 H29 . 122 ?
C28 C29 H29 . 122 ?
C29 C30 C25 . 122.5(2) y
C29 C30 H30 . 118.8 ?
C25 C30 H30 . 118.8 ?
C36 C31 C32 . 117.7(2) y
C36 C31 C5 . 122.3(2) y
C32 C31 C5 . 120.04(19) y
C33 C32 C31 . 121.0(2) y
C33 C32 H32 . 119.5 ?
C31 C32 H32 . 119.5 ?
C32 C33 C34 . 118.3(2) y
C32 C33 H33 . 120.8 ?
C34 C33 H33 . 120.8 ?
C35 C34 C33 . 122.2(2) y
C35 C34 N5 . 118.97(19) y
C33 C34 N5 . 118.8(2) y
C36 C35 C34 . 118.4(2) y
C36 C35 H35 . 120.8 ?
C34 C35 H35 . 120.8 ?
C35 C36 C31 . 122.3(2) y
C35 C36 H36 . 118.9 ?
C31 C36 H36 . 118.9 ?
C38 C37 C42 . 120.4(2) y
C38 C37 C6 . 120.9(2) y
C42 C37 C6 . 118.6(2) y
C37 C38 C39 . 118.9(2) y
C37 C38 H38 . 120.6 ?
C39 C38 H38 . 120.6 ?
C40 C39 C38 . 119.0(2) y
C40 C39 H39 . 120.5 ?
C38 C39 H39 . 120.5 ?
C41 C40 C39 . 122.8(2) y
C41 C40 N6 . 119.9(2) y
C39 C40 N6 . 117.2(2) y
C40 C41 C42 . 119.4(2) y
C40 C41 H41 . 120.3 ?
C42 C41 H41 . 120.3 ?
C41 C42 C37 . 119.6(2) y
C41 C42 H42 . 120.2 ?
C37 C42 H42 . 120.2 ?
C55 C50 C51 . 118.5(3) y
C55 C50 H50 . 120.8 ?
C51 C50 H50 . 120.8 ?
C52 C51 C50 . 120.3(3) y
C52 C51 H51 . 119.8 ?
C50 C51 H51 . 119.8 ?
C53 C52 C51 . 119.8(3) y
C53 C52 H52 . 120.1 ?
C51 C52 H52 . 120.1 ?
C52 C53 C54 . 121.6(3) y
C52 C53 H53 . 119.2 ?
C54 C53 H53 . 119.2 ?
C53 C54 C55 . 119.2(3) y
C53 C54 H54 . 120.4 ?
C55 C54 H54 . 120.4 ?
C50 C55 C54 . 120.6(3) y
C50 C55 H55 . 119.7 ?
C54 C55 H55 . 119.7 ?
C65 C60 C61 . 120.2(3) y
C65 C60 H60 . 119.9 ?
C61 C60 H60 . 119.9 ?
C60 C61 C62 . 120.5(3) y
C60 C61 H61 . 119.8 ?
C62 C61 H61 . 119.8 ?
C63 C62 C61 . 119.8(3) y
C63 C62 H62 . 120.1 ?
C61 C62 H62 . 120.1 ?
C62 C63 C64 . 118.6(3) y
C62 C63 H63 . 120.7 ?
C64 C63 H63 . 120.7 ?
C63 C64 C65 . 121.5(3) y
C63 C64 H64 . 119.2 ?
C65 C64 H64 . 119.2 ?
C60 C65 C64 . 119.0(3) y
C60 C65 H65 . 120.5 ?
C64 C65 H65 . 120.5 ?
C75 C70 C71 . 119.9(3) y
C75 C70 H70 . 120.1 ?
C71 C70 H70 . 120.1 ?
C72 C71 C70 . 121.4(3) y
C72 C71 H71 . 119.3 ?
C70 C71 H71 . 119.3 ?
C71 C72 C73 . 117.6(3) y
C71 C72 H72 . 121.2 ?
C73 C72 H72 . 121.2 ?
C72 C73 C74 . 118.6(3) y
C72 C73 H73 . 120.7 ?
C74 C73 H73 . 120.7 ?
C75 C74 C73 . 125.4(3) y
C75 C74 H74 . 117.3 ?
C73 C74 H74 . 117.3 ?
C74 C75 C70 . 116.0(3) y
C74 C75 H75 . 122 ?
C70 C75 H75 . 122 ?
C85 C80 C81 . 119.8(2) y
C85 C80 H80 . 120.1 ?
C81 C80 H80 . 120.1 ?
C82 C81 C80 . 119.7(2) y
C82 C81 H81 . 120.1 ?
C80 C81 H81 . 120.1 ?
C81 C82 C83 . 120.2(2) y
C81 C82 H82 . 119.9 ?
C83 C82 H82 . 119.9 ?
C84 C83 C82 . 120.0(2) y
C84 C83 H83 . 120 ?
C82 C83 H83 . 120 ?
C85 C84 C83 . 119.9(2) y
C85 C84 H84 . 120.1 ?
C83 C84 H84 . 120.1 ?
C80 C85 C84 . 120.5(2) y
C80 C85 H85 . 119.7 ?
C84 C85 H85 . 119.7 ?
C95 C90 C91 . 122.7(3) y
C95 C90 H90 . 118.6 ?
C91 C90 H90 . 118.6 ?
C92 C91 C90 . 117.2(3) y
C92 C91 H91 . 121.4 ?
C90 C91 H91 . 121.4 ?
C93 C92 C91 . 120.0(3) y
C93 C92 H92 . 120 ?
C91 C92 H92 . 120 ?
C92 C93 C94 . 121.3(3) y
C92 C93 H93 . 119.3 ?
C94 C93 H93 . 119.3 ?
C95 C94 C93 . 119.3(3) y
C95 C94 H94 . 120.3 ?
C93 C94 H94 . 120.3 ?
C90 C95 C94 . 119.4(3) y
C90 C95 H95 . 120.3 ?
C94 C95 H95 . 120.3 ?
C101 C100 C105 . 119.0(5) y
C101 C100 H100 . 120.5 ?
C105 C100 H100 . 120.5 ?
C102 C101 C100 . 120.8(4) y
C102 C101 H101 . 119.6 ?
C100 C101 H101 . 119.6 ?
C101 C102 C103 . 120.6(3) y
C101 C102 H102 . 119.7 ?
C103 C102 H102 . 119.7 ?
C102 C103 C104 . 118.8(3) y
C102 C103 H103 . 120.6 ?
C104 C103 H103 . 120.6 ?
C105 C104 C103 . 120.7(3) y
C105 C104 H104 . 119.7 ?
C103 C104 H104 . 119.7 ?
C104 C105 C100 . 120.2(4) y
C104 C105 H105 . 119.9 ?
C100 C105 H105 . 119.9 ?
C112 C110 C111 2_766 119.7(3) y
C112 C110 H110 2_766 120.1 ?
C111 C110 H110 . 120.1 ?
C110 C111 C112 . 119.0(3) y
C110 C111 H111 . 120.5 ?
C112 C111 H111 . 120.5 ?
C110 C112 C111 2_766 121.1(3) y
C110 C112 H112 2_766 119.5 ?
C111 C112 H112 . 119.5 ?
C115 C113 C114 2_655 122.3(2) y
C115 C113 H113 2_655 118.9 ?
C114 C113 H113 . 118.9 ?
C113 C114 C115 . 116.8(2) y
C113 C114 H114 . 121.6 ?
C115 C114 H114 . 121.6 ?
C113 C115 C114 2_655 120.8(3) y
C113 C115 H115 2_655 119.6 ?
C114 C115 H115 . 119.6 ?

loop_
_geom_bond_atom_site_label_1
_geom_bond_atom_site_label_2
_geom_bond_site_symmetry_2
_geom_bond_distance
_geom_bond_publ_flag
N1 O1 . 1.211(3) y
N1 O2 . 1.247(3) y
N1 C10 . 1.465(3) y
N2 O3 . 1.199(3) y
N2 O4 . 1.225(3) y
N2 C16 . 1.488(3) y
N3 O6 . 1.200(3) y
N3 O5 . 1.236(3) y
N3 C22 . 1.456(3) y
N4 O7 . 1.210(3) y
N4 O8 . 1.213(3) y
N4 C28 . 1.486(3) y
N5 O10 . 1.235(2) y
N5 O9 . 1.269(2) y
N5 C34 . 1.460(3) y
N6 O12 . 1.230(3) y
N6 O11 . 1.248(2) y
N6 C40 . 1.465(3) y
C1 C6 . 1.406(3) y
C1 C2 . 1.432(3) y
C1 C7 . 1.481(3) y
C2 C3 . 1.402(3) y
C2 C13 . 1.487(3) y
C3 C4 . 1.394(3) y
C3 C19 . 1.512(3) y
C4 C5 . 1.429(3) y
C4 C25 . 1.465(3) y
C5 C6 . 1.405(3) y
C5 C31 . 1.480(3) y
C6 C37 . 1.504(3) y
C7 C12 . 1.375(3) y
C7 C8 . 1.405(3) y
C8 C9 . 1.406(3) y
C8 H8 . 0.95 ?
C9 C10 . 1.354(3) y
C9 H9 . 0.95 ?
C10 C11 . 1.414(3) y
C11 C12 . 1.377(3) y
C11 H11 . 0.95 ?
C12 H12 . 0.95 ?
C13 C18 . 1.386(3) y
C13 C14 . 1.459(3) y
C14 C15 . 1.351(4) y
C14 H14 . 0.95 ?
C15 C16 . 1.369(4) y
C15 H15 . 0.95 ?
C16 C17 . 1.406(4) y
C17 C18 . 1.374(3) y
C17 H17 . 0.95 ?
C18 H18 . 0.95 ?
C19 C24 . 1.391(3) y
C19 C20 . 1.395(3) y
C20 C21 . 1.432(3) y
C20 H20 . 0.95 ?
C21 C22 . 1.352(3) y
C21 H21 . 0.95 ?
C22 C23 . 1.385(3) y
C23 C24 . 1.416(3) y
C23 H23 . 0.95 ?
C24 H24 . 0.95 ?
C25 C30 . 1.388(3) y
C25 C26 . 1.439(3) y
C26 C27 . 1.395(3) y
C26 H26 . 0.95 ?
C27 C28 . 1.362(3) y
C27 H27 . 0.95 ?
C28 C29 . 1.429(3) y
C29 C30 . 1.385(3) y
C29 H29 . 0.95 ?
C30 H30 . 0.95 ?
C31 C36 . 1.407(3) y
C31 C32 . 1.419(3) y
C32 C33 . 1.381(3) y
C32 H32 . 0.95 ?
C33 C34 . 1.398(3) y
C33 H33 . 0.95 ?
C34 C35 . 1.391(3) y
C35 C36 . 1.364(3) y
C35 H35 . 0.95 ?
C36 H36 . 0.95 ?
C37 C38 . 1.398(3) y
C37 C42 . 1.423(3) y
C38 C39 . 1.407(3) y
C38 H38 . 0.95 ?
C39 C40 . 1.407(3) y
C39 H39 . 0.95 ?
C40 C41 . 1.351(3) y
C41 C42 . 1.400(3) y
C41 H41 . 0.95 ?
C42 H42 . 0.95 ?
C50 C55 . 1.378(4) y
C50 C51 . 1.414(4) y
C50 H50 . 0.95 ?
C51 C52 . 1.390(4) y
C51 H51 . 0.95 ?
C52 C53 . 1.362(4) y
C52 H52 . 0.95 ?
C53 C54 . 1.370(4) y
C53 H53 . 0.95 ?
C54 C55 . 1.411(4) y
C54 H54 . 0.95 ?
C55 H55 . 0.95 ?
C60 C65 . 1.341(4) y
C60 C61 . 1.365(4) y
C60 H60 . 0.95 ?
C61 C62 . 1.412(3) y
C61 H61 . 0.95 ?
C62 C63 . 1.355(4) y
C62 H62 . 0.95 ?
C63 C64 . 1.373(4) y
C63 H63 . 0.95 ?
C64 C65 . 1.407(3) y
C64 H64 . 0.95 ?
C65 H65 . 0.95 ?
C70 C75 . 1.344(4) y
C70 C71 . 1.469(3) y
C70 H70 . 0.95 ?
C71 C72 . 1.256(4) y
C71 H71 . 0.95 ?
C72 C73 . 1.345(3) y
C72 H72 . 0.95 ?
C73 C74 . 1.422(3) y
C73 H73 . 0.95 ?
C74 C75 . 1.238(4) y
C74 H74 . 0.95 ?
C75 H75 . 0.95 ?
C80 C85 . 1.387(3) y
C80 C81 . 1.399(3) y
C80 H80 . 0.95 ?
C81 C82 . 1.388(3) y
C81 H81 . 0.95 ?
C82 C83 . 1.395(3) y
C82 H82 . 0.95 ?
C83 C84 . 1.388(3) y
C83 H83 . 0.95 ?
C84 C85 . 1.388(3) y
C84 H84 . 0.95 ?
C85 H85 . 0.95 ?
C90 C95 . 1.365(3) y
C90 C91 . 1.413(4) y
C90 H90 . 0.95 ?
C91 C92 . 1.393(4) y
C91 H91 . 0.95 ?
C92 C93 . 1.387(3) y
C92 H92 . 0.95 ?
C93 C94 . 1.391(4) y
C93 H93 . 0.95 ?
C94 C95 . 1.383(4) y
C94 H94 . 0.95 ?
C95 H95 . 0.95 ?
C100 C101 . 1.390(6) y
C100 C105 . 1.411(6) y
C100 H100 . 0.95 ?
C101 C102 . 1.377(4) y
C101 H101 . 0.95 ?
C102 C103 . 1.400(4) y
C102 H102 . 0.95 ?
C103 C104 . 1.402(4) y
C103 H103 . 0.95 ?
C104 C105 . 1.378(4) y
C104 H104 . 0.95 ?
C105 H105 . 0.95 ?
C110 C112 2_766 1.383(3) y
C110 C111 . 1.396(4) y
C110 H110 . 0.95 ?
C111 C112 . 1.398(4) y
C111 H111 . 0.95 ?
C112 C110 2_766 1.383(3) y
C112 H112 . 0.95 ?
C113 C115 2_655 1.331(4) y
C113 C114 . 1.423(4) y
C113 H113 . 0.95 ?
C114 C115 . 1.469(3) y
C114 H114 . 0.95 ?
C115 C113 2_655 1.331(4) y
C115 H115 . 0.95 ?
